data_4064563
loop_
_publ_author_name
'Chuchuryukin, Alexey V.'
'Huang, Rubin'
'Lutz, Martin'
'Chadwick, John C.'
'Spek, Anthony L.'
'van Koten, Gerard'

_publ_section_title
;
 NCN-Pincer Metal Complexes (Ti, Cr, V, Zr, Hf, and Nb) of the Phebox
 Ligand (S,S)-2,6-Bis(4&#x2032;-isopropyl-2&#x2032;-oxazolinyl)phenyl
;
_journal_issue 10
_journal_name_full Organometallics
_journal_page_first 2819
_journal_paper_doi 10.1021/om200170b
_journal_volume 30
_journal_year 2011
_chemical_absolute_configuration ad
_chemical_formula_moiety 'C23 H28 Cl2 Cr N3 O2'
_chemical_formula_sum 'C23 H28 Cl2 Cr N3 O2'
_chemical_formula_weight 501.38
_chemical_name_systematic
; 
 ? 
;
_space_group_IT_number 19
_symmetry_cell_setting orthorhombic
_symmetry_space_group_name_Hall 'P 2ac 2ab'
_symmetry_space_group_name_H-M 'P 21 21 21'
_atom_sites_solution_hydrogens difmap
_atom_sites_solution_primary direct
_atom_sites_solution_secondary difmap
_audit_creation_method SHELXL-97
_cell_angle_alpha 90.00
_cell_angle_beta 90.00
_cell_angle_gamma 90.00
_cell_formula_units_Z 8
_cell_length_a 15.81512(8)
_cell_length_b 17.09278(2)
_cell_length_c 17.86083(11)
_cell_measurement_reflns_used 44708
_cell_measurement_temperature 150(2)
_cell_measurement_theta_max 27.50
_cell_measurement_theta_min 1.65
_cell_volume 4828.22(4)
_computing_cell_refinement Peakref
_computing_data_collection 'Nonius COLLECT'
_computing_data_reduction 'EvalCCD, Sadabs'
_computing_structure_refinement 'SHELXL-97 (Sheldrick, 1997)'
_computing_structure_solution 'SHELXS-97 (Sheldrick, 1990)'
_diffrn_ambient_temperature 150(2)
_diffrn_measured_fraction_theta_full 1.000
_diffrn_measured_fraction_theta_max 1.000
_diffrn_measurement_device_type 'Nonius KappaCCD'
_diffrn_radiation_monochromator graphite
_diffrn_radiation_source 'rotating anode'
_diffrn_radiation_type MoK\a
_diffrn_radiation_wavelength 0.71073
_diffrn_reflns_av_R_equivalents 0.0452
_diffrn_reflns_av_sigmaI/netI 0.0288
_diffrn_reflns_limit_h_max 20
_diffrn_reflns_limit_h_min -20
_diffrn_reflns_limit_k_max 22
_diffrn_reflns_limit_k_min -22
_diffrn_reflns_limit_l_max 23
_diffrn_reflns_limit_l_min -23
_diffrn_reflns_number 103915
_diffrn_reflns_theta_full 27.50
_diffrn_reflns_theta_max 27.50
_diffrn_reflns_theta_min 1.65
_exptl_absorpt_coefficient_mu 0.719
_exptl_absorpt_correction_T_max 0.90
_exptl_absorpt_correction_T_min 0.75
_exptl_absorpt_correction_type multi-scan
_exptl_absorpt_process_details Sadabs
_exptl_crystal_colour purple
_exptl_crystal_density_diffrn 1.380
_exptl_crystal_density_method 'not measured'
_exptl_crystal_description block
_exptl_crystal_F_000 2088
_exptl_crystal_size_max 0.54
_exptl_crystal_size_mid 0.30
_exptl_crystal_size_min 0.15
_refine_diff_density_max 0.250
_refine_diff_density_min -0.292
_refine_diff_density_rms 0.048
_refine_ls_abs_structure_details 'Flack H D (1983), Acta Cryst. A39, 876-881'
_refine_ls_abs_structure_Flack -0.003(13)
_refine_ls_extinction_method none
_refine_ls_goodness_of_fit_ref 1.036
_refine_ls_hydrogen_treatment constr
_refine_ls_matrix_type full
_refine_ls_number_parameters 567
_refine_ls_number_reflns 11087
_refine_ls_number_restraints 0
_refine_ls_restrained_S_all 1.036
_refine_ls_R_factor_all 0.0429
_refine_ls_R_factor_gt 0.0289
_refine_ls_shift/su_max 0.001
_refine_ls_shift/su_mean 0.000
_refine_ls_structure_factor_coef Fsqd
_refine_ls_weighting_details 'calc w=1/[\s^2^(Fo^2^)+(0.0325P)^2^+0.8384P] where P=(Fo^2^+2Fc^2^)/3'
_refine_ls_weighting_scheme calc
_refine_ls_wR_factor_gt 0.0604
_refine_ls_wR_factor_ref 0.0652
_reflns_number_gt 9324
_reflns_number_total 11087
_reflns_threshold_expression I>2\s(I)
_cod_data_source_file om200170b_si_001.cif
_cod_data_source_block s3500a
_cod_original_cell_volume 4828.22(5)
_cod_database_code 4064563

loop_
_symmetry_equiv_pos_as_xyz
'x, y, z'
'-x+1/2, -y, z+1/2'
'x+1/2, -y+1/2, -z'
'-x, y+1/2, -z+1/2'

loop_
_atom_site_label
_atom_site_type_symbol
_atom_site_fract_x
_atom_site_fract_y
_atom_site_fract_z
_atom_site_U_iso_or_equiv
_atom_site_adp_type
_atom_site_occupancy
_atom_site_symmetry_multiplicity
_atom_site_calc_flag
_atom_site_refinement_flags
Cr1 Cr 0.005102(19) 0.343131(19) 0.148025(16) 0.01660(7) Uani 1 1 d .
Cl11 Cl -0.08134(3) 0.43117(3) 0.21238(3) 0.02541(11) Uani 1 1 d .
Cl12 Cl 0.08927(3) 0.25244(3) 0.08402(3) 0.02711(11) Uani 1 1 d .
O11 O -0.16040(10) 0.31705(10) -0.03169(8) 0.0332(4) Uani 1 1 d .
O12 O 0.18609(10) 0.52047(9) 0.13997(8) 0.0352(4) Uani 1 1 d .
N11 N -0.09599(10) 0.30406(10) 0.08050(9) 0.0210(4) Uani 1 1 d .
N12 N 0.10855(10) 0.41571(10) 0.17462(9) 0.0221(4) Uani 1 1 d .
N13 N 0.00428(11) 0.26593(9) 0.24675(8) 0.0194(3) Uani 1 1 d .
C11 C 0.01105(13) 0.41565(12) 0.06050(10) 0.0212(4) Uani 1 1 d .
C12 C 0.07522(13) 0.47049(12) 0.05568(11) 0.0239(4) Uani 1 1 d .
C13 C 0.08270(16) 0.51906(14) -0.00738(12) 0.0323(5) Uani 1 1 d .
H13 H 0.1271 0.5563 -0.0112 0.039 Uiso 1 1 calc R
C14 C 0.02304(16) 0.51092(14) -0.06408(13) 0.0370(6) Uani 1 1 d .
H14 H 0.0268 0.5438 -0.1068 0.044 Uiso 1 1 calc R
C15 C -0.04170(16) 0.45650(13) -0.06035(12) 0.0325(5) Uani 1 1 d .
H15 H -0.0814 0.4519 -0.1000 0.039 Uiso 1 1 calc R
C16 C -0.04766(14) 0.40830(12) 0.00300(11) 0.0248(5) Uani 1 1 d .
C17 C -0.10417(13) 0.34292(13) 0.01871(11) 0.0247(4) Uani 1 1 d .
C18 C -0.19420(16) 0.24427(17) -0.00086(13) 0.0403(6) Uani 1 1 d .
H18A H -0.1798 0.1994 -0.0335 0.048 Uiso 1 1 calc R
H18B H -0.2565 0.2473 0.0040 0.048 Uiso 1 1 calc R
C19 C -0.15243(13) 0.23519(13) 0.07672(11) 0.0259(5) Uani 1 1 d .
H19 H -0.1167 0.1869 0.0762 0.031 Uiso 1 1 calc R
C110 C -0.21370(13) 0.22972(14) 0.14254(12) 0.0319(5) Uani 1 1 d .
H110 H -0.1793 0.2241 0.1892 0.038 Uiso 1 1 calc R
C111 C -0.26808(15) 0.15534(16) 0.13446(15) 0.0425(6) Uani 1 1 d .
H11A H -0.3058 0.1609 0.0912 0.064 Uiso 1 1 calc R
H11B H -0.3019 0.1479 0.1799 0.064 Uiso 1 1 calc R
H11C H -0.2312 0.1099 0.1271 0.064 Uiso 1 1 calc R
C112 C -0.26723(15) 0.30303(17) 0.15086(17) 0.0495(7) Uani 1 1 d .
H11D H -0.2303 0.3484 0.1584 0.074 Uiso 1 1 calc R
H11E H -0.3049 0.2973 0.1941 0.074 Uiso 1 1 calc R
H11F H -0.3010 0.3107 0.1054 0.074 Uiso 1 1 calc R
C113 C 0.12541(13) 0.46775(13) 0.12450(11) 0.0247(5) Uani 1 1 d .
C114 C 0.21008(16) 0.50606(15) 0.21828(13) 0.0407(6) Uani 1 1 d .
H11G H 0.1908 0.5494 0.2509 0.049 Uiso 1 1 calc R
H11H H 0.2722 0.5008 0.2231 0.049 Uiso 1 1 calc R
C115 C 0.16561(13) 0.42910(13) 0.23940(11) 0.0263(5) Uani 1 1 d .
H115 H 0.1304 0.4382 0.2851 0.032 Uiso 1 1 calc R
C116 C 0.22445(13) 0.35901(15) 0.25371(12) 0.0314(5) Uani 1 1 d .
H116 H 0.1882 0.3126 0.2651 0.038 Uiso 1 1 calc R
C117 C 0.27782(14) 0.33917(19) 0.18585(13) 0.0477(7) Uani 1 1 d .
H11I H 0.3149 0.3834 0.1740 0.071 Uiso 1 1 calc R
H11J H 0.2408 0.3285 0.1430 0.071 Uiso 1 1 calc R
H11K H 0.3122 0.2928 0.1966 0.071 Uiso 1 1 calc R
C118 C 0.27943(16) 0.37544(19) 0.32289(13) 0.0450(7) Uani 1 1 d .
H11L H 0.3158 0.3302 0.3328 0.067 Uiso 1 1 calc R
H11M H 0.2430 0.3849 0.3663 0.067 Uiso 1 1 calc R
H11N H 0.3146 0.4217 0.3137 0.067 Uiso 1 1 calc R
C119 C 0.00181(14) 0.29538(13) 0.31648(10) 0.0240(4) Uani 1 1 d .
H119 H -0.0019 0.3506 0.3220 0.029 Uiso 1 1 calc R
C120 C 0.00436(14) 0.25021(15) 0.38071(11) 0.0317(5) Uani 1 1 d .
H120 H 0.0034 0.2740 0.4288 0.038 Uiso 1 1 calc R
C121 C 0.00837(14) 0.16997(14) 0.37366(13) 0.0342(5) Uani 1 1 d .
H121 H 0.0098 0.1374 0.4168 0.041 Uiso 1 1 calc R
C122 C 0.01023(15) 0.13765(14) 0.30237(13) 0.0355(5) Uani 1 1 d .
H122 H 0.0123 0.0825 0.2958 0.043 Uiso 1 1 calc R
C123 C 0.00909(14) 0.18701(12) 0.24097(12) 0.0268(5) Uani 1 1 d .
H123 H 0.0118 0.1645 0.1924 0.032 Uiso 1 1 calc R
Cr2 Cr 0.50509(2) 0.160199(19) 0.353708(17) 0.01853(7) Uani 1 1 d .
Cl21 Cl 0.44891(3) 0.26148(3) 0.42573(3) 0.03115(13) Uani 1 1 d .
Cl22 Cl 0.56295(3) 0.05869(3) 0.28290(3) 0.02421(11) Uani 1 1 d .
O21 O 0.72277(9) 0.13044(9) 0.48459(8) 0.0296(3) Uani 1 1 d .
O22 O 0.28561(9) 0.03907(10) 0.41564(8) 0.0373(4) Uani 1 1 d .
N21 N 0.62925(10) 0.17655(9) 0.39999(9) 0.0215(4) Uani 1 1 d .
N22 N 0.38090(10) 0.11151(11) 0.35161(9) 0.0255(4) Uani 1 1 d .
N23 N 0.50592(11) 0.23564(9) 0.25101(9) 0.0201(3) Uani 1 1 d .
C21 C 0.50461(14) 0.08894(12) 0.44294(11) 0.0252(4) Uani 1 1 d .
C22 C 0.43210(14) 0.04688(14) 0.46056(12) 0.0295(5) Uani 1 1 d .
C23 C 0.43138(17) -0.00434(15) 0.52225(13) 0.0398(6) Uani 1 1 d .
H23 H 0.3819 -0.0328 0.5351 0.048 Uiso 1 1 calc R
C24 C 0.50569(18) -0.01218(15) 0.56402(13) 0.0444(6) Uani 1 1 d .
H24 H 0.5061 -0.0467 0.6057 0.053 Uiso 1 1 calc R
C25 C 0.57896(16) 0.02882(15) 0.54655(12) 0.0359(6) Uani 1 1 d .
H25 H 0.6290 0.0218 0.5752 0.043 Uiso 1 1 calc R
C26 C 0.57760(14) 0.08065(13) 0.48587(11) 0.0265(5) Uani 1 1 d .
C27 C 0.64428(13) 0.13062(13) 0.45593(11) 0.0243(5) Uani 1 1 d .
C28 C 0.77253(14) 0.18414(13) 0.43840(13) 0.0319(5) Uani 1 1 d .
H28A H 0.8182 0.1558 0.4119 0.038 Uiso 1 1 calc R
H28B H 0.7981 0.2258 0.4695 0.038 Uiso 1 1 calc R
C29 C 0.70863(12) 0.21898(12) 0.38208(11) 0.0228(4) Uani 1 1 d .
H29 H 0.7267 0.2049 0.3301 0.027 Uiso 1 1 calc R
C210 C 0.69981(13) 0.30789(13) 0.38754(12) 0.0279(5) Uani 1 1 d .
H210 H 0.6577 0.3251 0.3492 0.033 Uiso 1 1 calc R
C211 C 0.78543(15) 0.34616(16) 0.36841(14) 0.0409(6) Uani 1 1 d .
H21A H 0.7792 0.4032 0.3684 0.061 Uiso 1 1 calc R
H21B H 0.8039 0.3287 0.3188 0.061 Uiso 1 1 calc R
H21C H 0.8276 0.3309 0.4059 0.061 Uiso 1 1 calc R
C212 C 0.66845(16) 0.33434(15) 0.46360(15) 0.0439(6) Uani 1 1 d .
H21D H 0.7087 0.3179 0.5022 0.066 Uiso 1 1 calc R
H21E H 0.6131 0.3107 0.4736 0.066 Uiso 1 1 calc R
H21F H 0.6632 0.3915 0.4641 0.066 Uiso 1 1 calc R
C213 C 0.36482(13) 0.06568(14) 0.40763(12) 0.0290(5) Uani 1 1 d .
C214 C 0.23564(13) 0.07814(16) 0.35751(12) 0.0380(6) Uani 1 1 d .
H21G H 0.1961 0.1164 0.3800 0.046 Uiso 1 1 calc R
H21H H 0.2027 0.0396 0.3282 0.046 Uiso 1 1 calc R
C215 C 0.30168(13) 0.11991(14) 0.30736(12) 0.0273(5) Uani 1 1 d .
H215 H 0.2868 0.1766 0.3030 0.033 Uiso 1 1 calc R
C216 C 0.31069(13) 0.08466(13) 0.22896(11) 0.0247(5) Uani 1 1 d .
H216 H 0.3579 0.1127 0.2032 0.030 Uiso 1 1 calc R
C217 C 0.33392(15) -0.00206(13) 0.23238(13) 0.0327(5) Uani 1 1 d .
H21I H 0.2891 -0.0309 0.2583 0.049 Uiso 1 1 calc R
H21J H 0.3873 -0.0084 0.2596 0.049 Uiso 1 1 calc R
H21K H 0.3403 -0.0225 0.1814 0.049 Uiso 1 1 calc R
C218 C 0.23027(15) 0.09814(16) 0.18316(13) 0.0377(6) Uani 1 1 d .
H21L H 0.1833 0.0691 0.2057 0.056 Uiso 1 1 calc R
H21M H 0.2392 0.0799 0.1317 0.056 Uiso 1 1 calc R
H21N H 0.2168 0.1541 0.1826 0.056 Uiso 1 1 calc R
C219 C 0.49999(14) 0.31439(12) 0.25555(12) 0.0269(4) Uani 1 1 d .
H219 H 0.4952 0.3377 0.3037 0.032 Uiso 1 1 calc R
C220 C 0.50051(14) 0.36253(13) 0.19355(14) 0.0349(5) Uani 1 1 d .
H220 H 0.4957 0.4176 0.1994 0.042 Uiso 1 1 calc R
C221 C 0.50812(14) 0.33014(14) 0.12274(13) 0.0348(6) Uani 1 1 d .
H221 H 0.5087 0.3623 0.0793 0.042 Uiso 1 1 calc R
C222 C 0.51483(13) 0.24988(15) 0.11711(12) 0.0313(5) Uani 1 1 d .
H222 H 0.5204 0.2256 0.0695 0.038 Uiso 1 1 calc R
C223 C 0.51328(13) 0.20523(13) 0.18174(11) 0.0240(5) Uani 1 1 d .
H223 H 0.5177 0.1500 0.1770 0.029 Uiso 1 1 calc R

loop_
_atom_site_aniso_label
_atom_site_aniso_U_11
_atom_site_aniso_U_22
_atom_site_aniso_U_33
_atom_site_aniso_U_23
_atom_site_aniso_U_13
_atom_site_aniso_U_12
Cr1 0.01404(13) 0.02083(16) 0.01492(14) 0.00116(12) -0.00264(12) -0.00067(13)
Cl11 0.0254(2) 0.0222(3) 0.0287(3) 0.0002(2) 0.0018(2) 0.0043(2)
Cl12 0.0236(2) 0.0355(3) 0.0222(2) -0.0023(2) 0.00182(19) 0.0072(2)
O11 0.0312(9) 0.0419(10) 0.0266(8) -0.0001(7) -0.0140(7) -0.0074(7)
O12 0.0366(9) 0.0370(9) 0.0319(9) 0.0016(7) -0.0054(7) -0.0183(7)
N11 0.0171(8) 0.0251(9) 0.0209(8) -0.0022(7) -0.0042(7) -0.0015(7)
N12 0.0184(8) 0.0286(10) 0.0193(8) 0.0008(7) -0.0036(7) -0.0046(7)
N13 0.0187(8) 0.0204(8) 0.0192(8) 0.0007(7) -0.0004(7) -0.0002(7)
C11 0.0226(10) 0.0253(11) 0.0157(9) 0.0009(8) -0.0012(8) 0.0018(9)
C12 0.0285(11) 0.0233(11) 0.0200(10) -0.0009(9) 0.0009(8) -0.0023(9)
C13 0.0465(14) 0.0260(12) 0.0243(11) 0.0023(9) 0.0023(10) -0.0079(11)
C14 0.0605(17) 0.0295(13) 0.0209(11) 0.0086(10) -0.0014(11) 0.0004(12)
C15 0.0449(14) 0.0319(13) 0.0206(11) 0.0034(10) -0.0117(10) 0.0055(11)
C16 0.0257(11) 0.0253(11) 0.0235(11) -0.0019(9) -0.0063(9) 0.0048(9)
C17 0.0201(10) 0.0292(11) 0.0247(10) -0.0055(9) -0.0068(8) 0.0025(9)
C18 0.0360(13) 0.0515(16) 0.0333(12) -0.0035(12) -0.0100(10) -0.0156(13)
C19 0.0212(10) 0.0267(11) 0.0298(11) -0.0037(9) -0.0043(8) -0.0033(9)
C110 0.0235(11) 0.0439(14) 0.0284(12) -0.0006(11) -0.0032(9) -0.0059(10)
C111 0.0267(12) 0.0495(17) 0.0514(16) 0.0114(14) 0.0000(11) -0.0114(12)
C112 0.0217(12) 0.0562(18) 0.0705(19) -0.0232(16) 0.0084(13) -0.0044(12)
C113 0.0219(10) 0.0269(11) 0.0252(10) -0.0008(9) 0.0015(8) -0.0048(9)
C114 0.0407(14) 0.0480(16) 0.0334(13) -0.0011(12) -0.0120(11) -0.0180(12)
C115 0.0200(10) 0.0402(13) 0.0186(10) -0.0041(9) -0.0042(8) -0.0046(10)
C116 0.0175(10) 0.0500(15) 0.0266(11) -0.0020(11) -0.0031(8) -0.0004(10)
C117 0.0233(11) 0.084(2) 0.0353(13) -0.0182(14) -0.0043(10) 0.0086(14)
C118 0.0309(13) 0.077(2) 0.0273(12) -0.0045(13) -0.0121(10) 0.0106(14)
C119 0.0242(10) 0.0269(11) 0.0208(10) 0.0011(9) -0.0009(9) 0.0004(10)
C120 0.0292(11) 0.0441(14) 0.0216(10) 0.0046(10) 0.0020(9) 0.0015(12)
C121 0.0287(12) 0.0394(14) 0.0345(12) 0.0202(11) -0.0007(10) -0.0025(11)
C122 0.0346(13) 0.0246(12) 0.0472(14) 0.0104(11) 0.0013(11) 0.0001(10)
C123 0.0262(11) 0.0239(11) 0.0302(11) 0.0001(9) 0.0008(9) -0.0015(9)
Cr2 0.01728(14) 0.02051(16) 0.01780(15) -0.00165(13) -0.00310(13) -0.00028(13)
Cl21 0.0321(3) 0.0375(3) 0.0238(2) -0.0101(2) -0.0055(2) 0.0111(2)
Cl22 0.0246(2) 0.0185(2) 0.0295(3) -0.0014(2) 0.0023(2) 0.0004(2)
O21 0.0261(8) 0.0317(9) 0.0310(8) 0.0019(7) -0.0108(7) 0.0028(7)
O22 0.0252(8) 0.0528(11) 0.0338(9) -0.0029(8) 0.0085(7) -0.0105(8)
N21 0.0207(8) 0.0192(9) 0.0247(9) -0.0024(7) -0.0061(7) -0.0002(7)
N22 0.0204(8) 0.0330(10) 0.0232(9) -0.0042(8) -0.0018(7) -0.0032(8)
N23 0.0163(8) 0.0189(8) 0.0250(8) -0.0010(7) -0.0032(7) -0.0003(7)
C21 0.0294(11) 0.0259(11) 0.0203(10) -0.0011(9) 0.0024(9) -0.0006(10)
C22 0.0299(12) 0.0363(13) 0.0225(11) -0.0026(9) 0.0043(9) -0.0027(10)
C23 0.0457(15) 0.0439(16) 0.0299(12) 0.0066(11) 0.0101(11) -0.0077(13)
C24 0.0629(17) 0.0424(15) 0.0280(12) 0.0132(11) -0.0020(13) -0.0069(14)
C25 0.0443(14) 0.0371(14) 0.0262(12) 0.0049(10) -0.0075(10) 0.0036(12)
C26 0.0326(12) 0.0261(11) 0.0210(10) -0.0025(9) -0.0030(9) 0.0030(10)
C27 0.0261(11) 0.0239(11) 0.0230(10) -0.0054(9) -0.0095(8) 0.0038(9)
C28 0.0259(11) 0.0248(12) 0.0452(14) -0.0007(10) -0.0116(10) 0.0005(9)
C29 0.0201(10) 0.0275(12) 0.0209(10) -0.0034(9) -0.0042(8) 0.0014(9)
C210 0.0204(10) 0.0264(12) 0.0369(13) 0.0071(10) -0.0054(9) -0.0028(9)
C211 0.0306(12) 0.0431(15) 0.0491(15) 0.0130(13) -0.0042(11) -0.0107(12)
C212 0.0392(14) 0.0312(14) 0.0614(17) -0.0186(13) 0.0078(12) -0.0051(12)
C213 0.0231(10) 0.0375(13) 0.0265(11) -0.0072(10) 0.0072(9) -0.0042(10)
C214 0.0210(11) 0.0633(18) 0.0296(12) -0.0152(12) 0.0040(10) -0.0060(11)
C215 0.0177(10) 0.0296(12) 0.0345(12) -0.0108(10) -0.0006(9) -0.0023(9)
C216 0.0201(10) 0.0293(12) 0.0247(11) -0.0021(9) 0.0011(8) -0.0056(9)
C217 0.0335(12) 0.0316(13) 0.0331(13) -0.0091(10) 0.0011(10) -0.0044(10)
C218 0.0303(12) 0.0449(16) 0.0378(13) 0.0030(12) -0.0089(10) -0.0078(11)
C219 0.0207(9) 0.0209(10) 0.0390(12) -0.0044(9) -0.0041(10) 0.0020(9)
C220 0.0213(10) 0.0185(11) 0.0647(16) 0.0077(11) -0.0080(11) -0.0009(9)
C221 0.0241(11) 0.0370(14) 0.0433(13) 0.0184(11) -0.0077(10) -0.0068(10)
C222 0.0266(11) 0.0420(14) 0.0252(11) 0.0046(11) -0.0050(8) -0.0070(11)
C223 0.0236(11) 0.0230(11) 0.0253(10) -0.0013(9) -0.0029(8) -0.0047(9)

loop_
_atom_type_symbol
_atom_type_description
_atom_type_scat_dispersion_real
_atom_type_scat_dispersion_imag
_atom_type_scat_source
C C 0.0033 0.0016 'International Tables Vol C Tables 4.2.6.8 and 6.1.1.4'
H H 0.0000 0.0000 'International Tables Vol C Tables 4.2.6.8 and 6.1.1.4'
Cl Cl 0.1484 0.1585 'International Tables Vol C Tables 4.2.6.8 and 6.1.1.4'
Cr Cr 0.3209 0.6236 'International Tables Vol C Tables 4.2.6.8 and 6.1.1.4'
N N 0.0061 0.0033 'International Tables Vol C Tables 4.2.6.8 and 6.1.1.4'
O O 0.0106 0.0060 'International Tables Vol C Tables 4.2.6.8 and 6.1.1.4'

loop_
_geom_angle_atom_site_label_1
_geom_angle_atom_site_label_2
_geom_angle_atom_site_label_3
_geom_angle
C11 Cr1 N12 76.97(7)
C11 Cr1 N11 77.58(7)
N12 Cr1 N11 154.54(6)
C11 Cr1 N13 177.15(8)
N12 Cr1 N13 100.19(6)
N11 Cr1 N13 105.27(6)
C11 Cr1 Cl11 90.74(6)
N12 Cr1 Cl11 87.95(5)
N11 Cr1 Cl11 92.39(5)
N13 Cr1 Cl11 89.34(5)
C11 Cr1 Cl12 90.11(6)
N12 Cr1 Cl12 93.35(5)
N11 Cr1 Cl12 86.68(5)
N13 Cr1 Cl12 89.86(5)
Cl11 Cr1 Cl12 178.58(2)
C17 O11 C18 105.69(16)
C113 O12 C114 105.51(16)
C17 N11 C19 108.01(16)
C17 N11 Cr1 113.61(13)
C19 N11 Cr1 137.31(13)
C113 N12 C115 107.99(17)
C113 N12 Cr1 114.20(13)
C115 N12 Cr1 137.57(13)
C119 N13 C123 116.44(17)
C119 N13 Cr1 121.17(13)
C123 N13 Cr1 122.35(13)
C12 C11 C16 120.33(18)
C12 C11 Cr1 120.23(14)
C16 C11 Cr1 119.38(15)
C11 C12 C13 120.80(19)
C11 C12 C113 108.88(17)
C13 C12 C113 130.29(19)
C14 C13 C12 117.9(2)
C14 C13 H13 121.1
C12 C13 H13 121.1
C15 C14 C13 122.3(2)
C15 C14 H14 118.9
C13 C14 H14 118.9
C14 C15 C16 118.9(2)
C14 C15 H15 120.6
C16 C15 H15 120.6
C11 C16 C15 119.9(2)
C11 C16 C17 109.66(18)
C15 C16 C17 130.27(19)
N11 C17 O11 118.01(19)
N11 C17 C16 119.73(18)
O11 C17 C16 122.02(19)
O11 C18 C19 105.51(17)
O11 C18 H18A 110.6
C19 C18 H18A 110.6
O11 C18 H18B 110.6
C19 C18 H18B 110.6
H18A C18 H18B 108.8
N11 C19 C110 113.38(17)
N11 C19 C18 102.67(17)
C110 C19 C18 115.21(18)
N11 C19 H19 108.4
C110 C19 H19 108.4
C18 C19 H19 108.4
C112 C110 C19 112.2(2)
C112 C110 C111 112.24(19)
C19 C110 C111 109.43(19)
C112 C110 H110 107.6
C19 C110 H110 107.6
C111 C110 H110 107.6
C110 C111 H11A 109.5
C110 C111 H11B 109.5
H11A C111 H11B 109.5
C110 C111 H11C 109.5
H11A C111 H11C 109.5
H11B C111 H11C 109.5
C110 C112 H11D 109.5
C110 C112 H11E 109.5
H11D C112 H11E 109.5
C110 C112 H11F 109.5
H11D C112 H11F 109.5
H11E C112 H11F 109.5
N12 C113 O12 117.83(18)
N12 C113 C12 119.52(18)
O12 C113 C12 122.54(18)
O12 C114 C115 104.98(17)
O12 C114 H11G 110.8
C115 C114 H11G 110.8
O12 C114 H11H 110.8
C115 C114 H11H 110.8
H11G C114 H11H 108.8
N12 C115 C116 112.16(17)
N12 C115 C114 102.62(17)
C116 C115 C114 115.47(19)
N12 C115 H115 108.8
C116 C115 H115 108.8
C114 C115 H115 108.8
C117 C116 C118 111.64(18)
C117 C116 C115 112.2(2)
C118 C116 C115 109.5(2)
C117 C116 H116 107.8
C118 C116 H116 107.8
C115 C116 H116 107.8
C116 C117 H11I 109.5
C116 C117 H11J 109.5
H11I C117 H11J 109.5
C116 C117 H11K 109.5
H11I C117 H11K 109.5
H11J C117 H11K 109.5
C116 C118 H11L 109.5
C116 C118 H11M 109.5
H11L C118 H11M 109.5
C116 C118 H11N 109.5
H11L C118 H11N 109.5
H11M C118 H11N 109.5
N13 C119 C120 124.0(2)
N13 C119 H119 118.0
C120 C119 H119 118.0
C121 C120 C119 118.7(2)
C121 C120 H120 120.6
C119 C120 H120 120.6
C120 C121 C122 118.7(2)
C120 C121 H121 120.6
C122 C121 H121 120.6
C123 C122 C121 118.9(2)
C123 C122 H122 120.5
C121 C122 H122 120.5
N13 C123 C122 123.2(2)
N13 C123 H123 118.4
C122 C123 H123 118.4
C21 Cr2 N22 76.92(8)
C21 Cr2 N21 77.10(8)
N22 Cr2 N21 154.00(7)
C21 Cr2 N23 177.72(7)
N22 Cr2 N23 102.44(6)
N21 Cr2 N23 103.56(6)
C21 Cr2 Cl21 90.63(6)
N22 Cr2 Cl21 87.05(5)
N21 Cr2 Cl21 92.26(5)
N23 Cr2 Cl21 91.52(5)
C21 Cr2 Cl22 88.89(6)
N22 Cr2 Cl22 93.52(5)
N21 Cr2 Cl22 86.95(5)
N23 Cr2 Cl22 88.97(4)
Cl21 Cr2 Cl22 179.15(2)
C27 O21 C28 106.31(16)
C213 O22 C214 105.88(17)
C27 N21 C29 107.92(16)
C27 N21 Cr2 112.73(14)
C29 N21 Cr2 138.88(13)
C213 N22 C215 107.64(17)
C213 N22 Cr2 113.76(14)
C215 N22 Cr2 138.31(14)
C223 N23 C219 116.45(17)
C223 N23 Cr2 122.00(13)
C219 N23 Cr2 121.55(13)
C22 C21 C26 120.44(19)
C22 C21 Cr2 119.81(16)
C26 C21 Cr2 119.73(16)
C21 C22 C23 120.4(2)
C21 C22 C213 109.94(19)
C23 C22 C213 129.7(2)
C24 C23 C22 118.1(2)
C24 C23 H23 121.0
C22 C23 H23 121.0
C25 C24 C23 122.2(2)
C25 C24 H24 118.9
C23 C24 H24 118.9
C24 C25 C26 118.7(2)
C24 C25 H25 120.6
C26 C25 H25 120.6
C21 C26 C25 120.2(2)
C21 C26 C27 109.75(18)
C25 C26 C27 130.0(2)
N21 C27 O21 117.77(19)
N21 C27 C26 120.40(18)
O21 C27 C26 121.83(18)
O21 C28 C29 104.89(16)
O21 C28 H28A 110.8
C29 C28 H28A 110.8
O21 C28 H28B 110.8
C29 C28 H28B 110.8
H28A C28 H28B 108.8
N21 C29 C210 113.24(17)
N21 C29 C28 102.97(16)
C210 C29 C28 113.65(17)
N21 C29 H29 108.9
C210 C29 H29 108.9
C28 C29 H29 108.9
C212 C210 C29 112.55(19)
C212 C210 C211 111.1(2)
C29 C210 C211 109.11(19)
C212 C210 H210 108.0
C29 C210 H210 108.0
C211 C210 H210 108.0
C210 C211 H21A 109.5
C210 C211 H21B 109.5
H21A C211 H21B 109.5
C210 C211 H21C 109.5
H21A C211 H21C 109.5
H21B C211 H21C 109.5
C210 C212 H21D 109.5
C210 C212 H21E 109.5
H21D C212 H21E 109.5
C210 C212 H21F 109.5
H21D C212 H21F 109.5
H21E C212 H21F 109.5
N22 C213 O22 118.10(19)
N22 C213 C22 119.36(19)
O22 C213 C22 122.52(19)
O22 C214 C215 104.82(16)
O22 C214 H21G 110.8
C215 C214 H21G 110.8
O22 C214 H21H 110.8
C215 C214 H21H 110.8
H21G C214 H21H 108.9
N22 C215 C216 111.67(17)
N22 C215 C214 102.48(17)
C216 C215 C214 114.20(17)
N22 C215 H215 109.4
C216 C215 H215 109.4
C214 C215 H215 109.4
C217 C216 C218 111.55(18)
C217 C216 C215 111.57(18)
C218 C216 C215 110.64(18)
C217 C216 H216 107.6
C218 C216 H216 107.6
C215 C216 H216 107.6
C216 C217 H21I 109.5
C216 C217 H21J 109.5
H21I C217 H21J 109.5
C216 C217 H21K 109.5
H21I C217 H21K 109.5
H21J C217 H21K 109.5
C216 C218 H21L 109.5
C216 C218 H21M 109.5
H21L C218 H21M 109.5
C216 C218 H21N 109.5
H21L C218 H21N 109.5
H21M C218 H21N 109.5
N23 C219 C220 123.0(2)
N23 C219 H219 118.5
C220 C219 H219 118.5
C219 C220 C221 119.7(2)
C219 C220 H220 120.2
C221 C220 H220 120.2
C222 C221 C220 118.1(2)
C222 C221 H221 121.0
C220 C221 H221 121.0
C221 C222 C223 119.1(2)
C221 C222 H222 120.5
C223 C222 H222 120.5
N23 C223 C222 123.7(2)
N23 C223 H223 118.2
C222 C223 H223 118.2

loop_
_geom_bond_atom_site_label_1
_geom_bond_atom_site_label_2
_geom_bond_distance
Cr1 C11 1.9973(19)
Cr1 N12 2.1075(17)
Cr1 N11 2.1110(16)
Cr1 N13 2.2025(16)
Cr1 Cl11 2.3354(6)
Cr1 Cl12 2.3414(6)
O11 C17 1.340(2)
O11 C18 1.462(3)
O12 C113 1.345(2)
O12 C114 1.470(3)
N11 C17 1.295(3)
N11 C19 1.479(2)
N12 C113 1.290(3)
N12 C115 1.485(2)
N13 C119 1.344(2)
N13 C123 1.355(3)
C11 C12 1.384(3)
C11 C16 1.390(3)
C12 C13 1.404(3)
C12 C113 1.464(3)
C13 C14 1.391(3)
C13 H13 0.9500
C14 C15 1.385(3)
C14 H14 0.9500
C15 C16 1.403(3)
C15 H15 0.9500
C16 C17 1.458(3)
C18 C19 1.543(3)
C18 H18A 0.9900
C18 H18B 0.9900
C19 C110 1.526(3)
C19 H19 1.0000
C110 C112 1.520(3)
C110 C111 1.542(3)
C110 H110 1.0000
C111 H11A 0.9800
C111 H11B 0.9800
C111 H11C 0.9800
C112 H11D 0.9800
C112 H11E 0.9800
C112 H11F 0.9800
C114 C115 1.539(3)
C114 H11G 0.9900
C114 H11H 0.9900
C115 C116 1.538(3)
C115 H115 1.0000
C116 C117 1.515(3)
C116 C118 1.537(3)
C116 H116 1.0000
C117 H11I 0.9800
C117 H11J 0.9800
C117 H11K 0.9800
C118 H11L 0.9800
C118 H11M 0.9800
C118 H11N 0.9800
C119 C120 1.383(3)
C119 H119 0.9500
C120 C121 1.379(3)
C120 H120 0.9500
C121 C122 1.388(3)
C121 H121 0.9500
C122 C123 1.384(3)
C122 H122 0.9500
C123 H123 0.9500
Cr2 C21 2.006(2)
Cr2 N22 2.1334(17)
Cr2 N21 2.1488(16)
Cr2 N23 2.2423(16)
Cr2 Cl21 2.3326(6)
Cr2 Cl22 2.3340(6)
O21 C27 1.343(2)
O21 C28 1.464(3)
O22 C213 1.340(2)
O22 C214 1.466(3)
N21 C27 1.293(3)
N21 C29 1.485(3)
N22 C213 1.296(3)
N22 C215 1.488(3)
N23 C223 1.347(2)
N23 C219 1.352(2)
C21 C22 1.390(3)
C21 C26 1.393(3)
C22 C23 1.407(3)
C22 C213 1.459(3)
C23 C24 1.398(4)
C23 H23 0.9500
C24 C25 1.390(4)
C24 H24 0.9500
C25 C26 1.400(3)
C25 H25 0.9500
C26 C27 1.459(3)
C28 C29 1.545(3)
C28 H28A 0.9900
C28 H28B 0.9900
C29 C210 1.529(3)
C29 H29 1.0000
C210 C212 1.515(3)
C210 C211 1.542(3)
C210 H210 1.0000
C211 H21A 0.9800
C211 H21B 0.9800
C211 H21C 0.9800
C212 H21D 0.9800
C212 H21E 0.9800
C212 H21F 0.9800
C214 C215 1.550(3)
C214 H21G 0.9900
C214 H21H 0.9900
C215 C216 1.531(3)
C215 H215 1.0000
C216 C217 1.528(3)
C216 C218 1.530(3)
C216 H216 1.0000
C217 H21I 0.9800
C217 H21J 0.9800
C217 H21K 0.9800
C218 H21L 0.9800
C218 H21M 0.9800
C218 H21N 0.9800
C219 C220 1.380(3)
C219 H219 0.9500
C220 C221 1.386(3)
C220 H220 0.9500
C221 C222 1.380(3)
C221 H221 0.9500
C222 C223 1.384(3)
C222 H222 0.9500
C223 H223 0.9500

loop_
_geom_torsion_atom_site_label_1
_geom_torsion_atom_site_label_2
_geom_torsion_atom_site_label_3
_geom_torsion_atom_site_label_4
_geom_torsion
C11 Cr1 N11 C17 0.63(15)
N12 Cr1 N11 C17 0.6(2)
N13 Cr1 N11 C17 -179.16(14)
Cl11 Cr1 N11 C17 90.86(14)
Cl12 Cr1 N11 C17 -90.21(14)
C11 Cr1 N11 C19 166.9(2)
N12 Cr1 N11 C19 166.84(17)
N13 Cr1 N11 C19 -12.9(2)
Cl11 Cr1 N11 C19 -102.91(18)
Cl12 Cr1 N11 C19 76.02(18)
C11 Cr1 N12 C113 -0.83(15)
N11 Cr1 N12 C113 -0.8(3)
N13 Cr1 N12 C113 178.97(15)
Cl11 Cr1 N12 C113 -92.07(15)
Cl12 Cr1 N12 C113 88.50(15)
C11 Cr1 N12 C115 172.7(2)
N11 Cr1 N12 C115 172.68(17)
N13 Cr1 N12 C115 -7.5(2)
Cl11 Cr1 N12 C115 81.4(2)
Cl12 Cr1 N12 C115 -98.0(2)
N12 Cr1 N13 C119 53.71(17)
N11 Cr1 N13 C119 -126.39(16)
Cl11 Cr1 N13 C119 -34.09(16)
Cl12 Cr1 N13 C119 147.09(16)
N12 Cr1 N13 C123 -124.00(16)
N11 Cr1 N13 C123 55.90(17)
Cl11 Cr1 N13 C123 148.20(16)
Cl12 Cr1 N13 C123 -30.62(16)
N12 Cr1 C11 C12 3.40(16)
N11 Cr1 C11 C12 -176.59(18)
Cl11 Cr1 C11 C12 91.12(16)
Cl12 Cr1 C11 C12 -90.01(16)
N12 Cr1 C11 C16 -179.33(18)
N11 Cr1 C11 C16 0.67(16)
Cl11 Cr1 C11 C16 -91.61(16)
Cl12 Cr1 C11 C16 87.25(16)
C16 C11 C12 C13 -0.6(3)
Cr1 C11 C12 C13 176.66(16)
C16 C11 C12 C113 177.81(19)
Cr1 C11 C12 C113 -4.9(2)
C11 C12 C13 C14 0.8(3)
C113 C12 C13 C14 -177.2(2)
C12 C13 C14 C15 -0.8(4)
C13 C14 C15 C16 0.4(4)
C12 C11 C16 C15 0.2(3)
Cr1 C11 C16 C15 -177.04(16)
C12 C11 C16 C17 175.58(19)
Cr1 C11 C16 C17 -1.7(2)
C14 C15 C16 C11 -0.1(3)
C14 C15 C16 C17 -174.4(2)
C19 N11 C17 O11 2.5(2)
Cr1 N11 C17 O11 172.69(14)
C19 N11 C17 C16 -172.05(18)
Cr1 N11 C17 C16 -1.8(2)
C18 O11 C17 N11 -3.7(3)
C18 O11 C17 C16 170.7(2)
C11 C16 C17 N11 2.3(3)
C15 C16 C17 N11 177.0(2)
C11 C16 C17 O11 -172.00(19)
C15 C16 C17 O11 2.7(4)
C17 O11 C18 C19 3.1(2)
C17 N11 C19 C110 -125.09(19)
Cr1 N11 C19 C110 68.2(2)
C17 N11 C19 C18 -0.1(2)
Cr1 N11 C19 C18 -166.89(17)
O11 C18 C19 N11 -1.8(2)
O11 C18 C19 C110 121.9(2)
N11 C19 C110 C112 56.0(2)
C18 C19 C110 C112 -61.9(3)
N11 C19 C110 C111 -178.68(18)
C18 C19 C110 C111 63.4(3)
C115 N12 C113 O12 -0.7(3)
Cr1 N12 C113 O12 174.68(14)
C115 N12 C113 C12 -177.03(18)
Cr1 N12 C113 C12 -1.6(3)
C114 O12 C113 N12 -6.0(3)
C114 O12 C113 C12 170.2(2)
C11 C12 C113 N12 4.1(3)
C13 C12 C113 N12 -177.7(2)
C11 C12 C113 O12 -172.00(19)
C13 C12 C113 O12 6.2(4)
C113 O12 C114 C115 9.7(2)
C113 N12 C115 C116 -117.8(2)
Cr1 N12 C115 C116 68.4(2)
C113 N12 C115 C114 6.7(2)
Cr1 N12 C115 C114 -167.02(17)
O12 C114 C115 N12 -9.8(2)
O12 C114 C115 C116 112.5(2)
N12 C115 C116 C117 57.4(2)
C114 C115 C116 C117 -59.7(3)
N12 C115 C116 C118 -178.03(18)
C114 C115 C116 C118 64.9(2)
C123 N13 C119 C120 0.4(3)
Cr1 N13 C119 C120 -177.47(17)
N13 C119 C120 C121 -1.0(3)
C119 C120 C121 C122 0.4(3)
C120 C121 C122 C123 0.8(3)
C119 N13 C123 C122 1.0(3)
Cr1 N13 C123 C122 178.77(17)
C121 C122 C123 N13 -1.6(3)
C21 Cr2 N21 C27 4.81(14)
N22 Cr2 N21 C27 7.0(2)
N23 Cr2 N21 C27 -172.95(13)
Cl21 Cr2 N21 C27 94.94(14)
Cl22 Cr2 N21 C27 -84.75(14)
C21 Cr2 N21 C29 175.6(2)
N22 Cr2 N21 C29 177.84(17)
N23 Cr2 N21 C29 -2.1(2)
Cl21 Cr2 N21 C29 -94.25(19)
Cl22 Cr2 N21 C29 86.06(19)
C21 Cr2 N22 C213 3.29(16)
N21 Cr2 N22 C213 1.1(3)
N23 Cr2 N22 C213 -178.95(15)
Cl21 Cr2 N22 C213 -88.04(15)
Cl22 Cr2 N22 C213 91.33(15)
C21 Cr2 N22 C215 176.1(2)
N21 Cr2 N22 C215 173.84(17)
N23 Cr2 N22 C215 -6.2(2)
Cl21 Cr2 N22 C215 84.7(2)
Cl22 Cr2 N22 C215 -95.9(2)
N22 Cr2 N23 C223 -75.93(16)
N21 Cr2 N23 C223 104.06(15)
Cl21 Cr2 N23 C223 -163.25(15)
Cl22 Cr2 N23 C223 17.45(15)
N22 Cr2 N23 C219 104.83(17)
N21 Cr2 N23 C219 -75.18(17)
Cl21 Cr2 N23 C219 17.51(16)
Cl22 Cr2 N23 C219 -161.80(16)
N22 Cr2 C21 C22 -0.83(17)
N21 Cr2 C21 C22 178.16(19)
Cl21 Cr2 C21 C22 85.99(17)
Cl22 Cr2 C21 C22 -94.71(17)
N22 Cr2 C21 C26 177.74(18)
N21 Cr2 C21 C26 -3.26(16)
Cl21 Cr2 C21 C26 -95.43(17)
Cl22 Cr2 C21 C26 83.87(17)
C26 C21 C22 C23 0.3(3)
Cr2 C21 C22 C23 178.90(17)
C26 C21 C22 C213 180.00(19)
Cr2 C21 C22 C213 -1.4(3)
C21 C22 C23 C24 -0.9(4)
C213 C22 C23 C24 179.5(2)
C22 C23 C24 C25 0.2(4)
C23 C24 C25 C26 1.1(4)
C22 C21 C26 C25 1.0(3)
Cr2 C21 C26 C25 -177.56(17)
C22 C21 C26 C27 179.90(19)
Cr2 C21 C26 C27 1.3(2)
C24 C25 C26 C21 -1.7(3)
C24 C25 C26 C27 179.6(2)
C29 N21 C27 O21 0.0(2)
Cr2 N21 C27 O21 173.69(14)
C29 N21 C27 C26 -179.55(18)
Cr2 N21 C27 C26 -5.9(2)
C28 O21 C27 N21 -2.4(2)
C28 O21 C27 C26 177.17(19)
C21 C26 C27 N21 3.3(3)
C25 C26 C27 N21 -178.0(2)
C21 C26 C27 O21 -176.27(19)
C25 C26 C27 O21 2.5(4)
C27 O21 C28 C29 3.5(2)
C27 N21 C29 C210 -120.95(18)
Cr2 N21 C29 C210 68.0(2)
C27 N21 C29 C28 2.2(2)
Cr2 N21 C29 C28 -168.89(16)
O21 C28 C29 N21 -3.4(2)
O21 C28 C29 C210 119.44(19)
N21 C29 C210 C212 55.9(2)
C28 C29 C210 C212 -61.1(2)
N21 C29 C210 C211 179.68(17)
C28 C29 C210 C211 62.6(2)
C215 N22 C213 O22 -2.1(3)
Cr2 N22 C213 O22 172.86(15)
C215 N22 C213 C22 179.73(19)
Cr2 N22 C213 C22 -5.3(3)
C214 O22 C213 N22 -4.9(3)
C214 O22 C213 C22 173.2(2)
C21 C22 C213 N22 4.5(3)
C23 C22 C213 N22 -175.8(2)
C21 C22 C213 O22 -173.6(2)
C23 C22 C213 O22 6.1(4)
C213 O22 C214 C215 9.3(2)
C213 N22 C215 C216 -115.0(2)
Cr2 N22 C215 C216 71.9(3)
C213 N22 C215 C214 7.6(2)
Cr2 N22 C215 C214 -165.42(17)
O22 C214 C215 N22 -10.1(2)
O22 C214 C215 C216 110.8(2)
N22 C215 C216 C217 58.4(2)
C214 C215 C216 C217 -57.3(2)
N22 C215 C216 C218 -176.79(18)
C214 C215 C216 C218 67.5(2)
C223 N23 C219 C220 0.6(3)
Cr2 N23 C219 C220 179.84(16)
N23 C219 C220 C221 -0.6(3)
C219 C220 C221 C222 0.1(3)
C220 C221 C222 C223 0.3(3)
C219 N23 C223 C222 -0.1(3)
Cr2 N23 C223 C222 -179.38(16)
C221 C222 C223 N23 -0.3(3)
